data_2214426
loop_
_publ_author_name
'Habibi, Mohammad Hossein'
'Mokhtari, Reza'
'Harrington, Ross W.'
'Clegg, William'

_publ_section_title
;
 [<i>N</i>,<i>N</i>'-Bis(6-methoxysalicylidene)-1,3-diaminopropane]copper(II)
;
_journal_coeditor_code WM2129
_journal_issue 7
_journal_name_full 'Acta Crystallographica Section E'
_journal_page_first m1998
_journal_page_last m1998
_journal_paper_doi 10.1107/S1600536807030723
_journal_volume 63
_journal_year 2007
_chemical_formula_iupac '[Cu (C19 H20 N2 O4)]'
_chemical_formula_moiety 'C19 H20 Cu N2 O4'
_chemical_formula_sum 'C19 H20 Cu N2 O4'
_chemical_formula_weight 403.91
_chemical_name_common
;
[N,N'-Bis(6-methoxysalicylidene)-1,3-diaminopropane]copper(II)
;
_chemical_name_systematic
;
{2,2'-[propane-1,3-diylbis(nitrilomethylidyne)]diphenolato}copper(II)
;
_space_group_IT_number 29
_symmetry_cell_setting orthorhombic
_symmetry_space_group_name_Hall 'P 2c -2ac'
_symmetry_space_group_name_H-M 'P c a 21'
_atom_sites_solution_hydrogens geom
_atom_sites_solution_primary direct
_atom_sites_solution_secondary difmap
_audit_creation_method SHELXL-97
_cell_angle_alpha 90.00
_cell_angle_beta 90.00
_cell_angle_gamma 90.00
_cell_formula_units_Z 4
_cell_length_a 13.7911(14)
_cell_length_b 12.7032(13)
_cell_length_c 9.9329(10)
_cell_measurement_reflns_used 9351
_cell_measurement_temperature 150(2)
_cell_measurement_theta_max 28.30
_cell_measurement_theta_min 2.18
_cell_volume 1740.2(3)
_computing_cell_refinement 'SAINT (Bruker, 2001)'
_computing_data_collection 'SMART (Bruker, 2001)'
_computing_data_reduction SAINT
_computing_molecular_graphics 'DIAMOND (Brandenburg, 2007)'
_computing_publication_material 'SHELXTL and local programs'
_computing_structure_refinement SHELXTL
_computing_structure_solution 'SHELXTL (Sheldrick, 2005b)'
_diffrn_ambient_temperature 150(2)
_diffrn_measured_fraction_theta_full 0.999
_diffrn_measured_fraction_theta_max 0.973
_diffrn_measurement_device_type 'Bruker SMART 1K CCD'
_diffrn_measurement_method \w
_diffrn_radiation_monochromator graphite
_diffrn_radiation_source 'fine-focus sealed tube'
_diffrn_radiation_type MoK\a
_diffrn_radiation_wavelength 0.71073
_diffrn_reflns_av_R_equivalents 0.0276
_diffrn_reflns_av_sigmaI/netI 0.0300
_diffrn_reflns_limit_h_max 17
_diffrn_reflns_limit_h_min -17
_diffrn_reflns_limit_k_max 16
_diffrn_reflns_limit_k_min -16
_diffrn_reflns_limit_l_max 13
_diffrn_reflns_limit_l_min -13
_diffrn_reflns_number 14731
_diffrn_reflns_theta_full 26.00
_diffrn_reflns_theta_max 28.33
_diffrn_reflns_theta_min 2.18
_diffrn_standards_number 0
_exptl_absorpt_coefficient_mu 1.283
_exptl_absorpt_correction_T_max 0.785
_exptl_absorpt_correction_T_min 0.700
_exptl_absorpt_correction_type multi-scan
_exptl_absorpt_process_details '(SADABS; Sheldrick, 2005a)'
_exptl_crystal_colour blue
_exptl_crystal_density_diffrn 1.542
_exptl_crystal_density_method 'not measured'
_exptl_crystal_description block
_exptl_crystal_F_000 836
_exptl_crystal_size_max 0.30
_exptl_crystal_size_mid 0.30
_exptl_crystal_size_min 0.20
_refine_diff_density_max 0.332
_refine_diff_density_min -0.441
_refine_ls_abs_structure_details 'Flack (1983), 1916 Friedel pairs'
_refine_ls_abs_structure_Flack 0.013(12)
_refine_ls_extinction_method none
_refine_ls_goodness_of_fit_ref 1.041
_refine_ls_hydrogen_treatment constr
_refine_ls_matrix_type full
_refine_ls_number_parameters 237
_refine_ls_number_reflns 4157
_refine_ls_number_restraints 1
_refine_ls_restrained_S_all 1.041
_refine_ls_R_factor_all 0.0296
_refine_ls_R_factor_gt 0.0235
_refine_ls_shift/su_max 0.001
_refine_ls_shift/su_mean 0.000
_refine_ls_structure_factor_coef Fsqd
_refine_ls_weighting_details 'w=1/[\s^2^(Fo^2^)+(0.0332P)^2^+0.2389P] where P=(Fo^2^+2Fc^2^)/3'
_refine_ls_weighting_scheme calc
_refine_ls_wR_factor_gt 0.0594
_refine_ls_wR_factor_ref 0.0632
_reflns_number_gt 3766
_reflns_number_total 4157
_reflns_threshold_expression I>2\s(I)
_cod_data_source_file wm2129.cif
_cod_data_source_block I
_cod_depositor_comments
;
The following automatic conversions were performed:
'_symmetry_cell_setting' value 'Orthorhombic' changed to 'orthorhombic'
according to '/home/saulius/struct/CIF-dictionaries/cif_core.dic'
dictionary named 'cif_core.dic' version 2.4.1 from 2010-06-29.

Automatic conversion script
Id: cif_fix_enum 1527 2010-12-29 10:47:43Z saulius 

The following automatic conversions were performed:

'_symmetry_cell_setting' value 'Orthorhombic' changed to
'orthorhombic' according to
/home/saulius/struct/CIF-dictionaries/cif_core.dic dictionary named
'cif_core.dic' version 2.4.1 from 2010-06-29.

Automatic conversion script
Id: cif_fix_values 1715 2011-07-08 13:25:40Z adriana 
;
_cod_database_code 2214426
_cod_database_fobs_code 2214426

loop_
_symmetry_equiv_pos_as_xyz
'x, y, z'
'-x, -y, z+1/2'
'x+1/2, -y, z'
'-x+1/2, y, z+1/2'

loop_
_atom_site_type_symbol
_atom_site_label
_atom_site_fract_x
_atom_site_fract_y
_atom_site_fract_z
_atom_site_U_iso_or_equiv
_atom_site_adp_type
_atom_site_calc_flag
_atom_site_refinement_flags
_atom_site_occupancy
Cu Cu 0.174992(13) 0.252482(15) 0.36441(5) 0.01625(6) Uani d . 1
N N1 0.23946(12) 0.12304(12) 0.42218(15) 0.0194(3) Uani d . 1
N N2 0.28978(10) 0.32088(11) 0.28765(16) 0.0171(3) Uani d . 1
O O1 0.13783(12) -0.12408(11) 0.62238(16) 0.0321(3) Uani d . 1
O O2 0.06371(10) 0.22063(11) 0.47204(15) 0.0239(3) Uani d . 1
O O3 0.08904(9) 0.34212(10) 0.26854(13) 0.0210(3) Uani d . 1
O O4 0.30881(10) 0.53932(12) 0.00073(16) 0.0298(3) Uani d . 1
C C1 0.1202(2) -0.20841(18) 0.7155(3) 0.0402(6) Uani d . 1
H H1A 0.1723 -0.2605 0.7085 0.060 Uiso calc R 1
H H1B 0.0580 -0.2419 0.6942 0.060 Uiso calc R 1
H H1C 0.1181 -0.1803 0.8074 0.060 Uiso calc R 1
C C2 0.07334(16) -0.04266(15) 0.6220(2) 0.0244(4) Uani d . 1
C C3 -0.01325(16) -0.04319(16) 0.6918(2) 0.0284(5) Uani d . 1
H H3A -0.0321 -0.1025 0.7438 0.034 Uiso calc R 1
C C4 -0.07236(16) 0.04570(17) 0.6838(2) 0.0292(4) Uani d . 1
H H4A -0.1319 0.0460 0.7320 0.035 Uiso calc R 1
C C5 -0.04815(15) 0.13287(16) 0.6092(2) 0.0258(4) Uani d . 1
H H5A -0.0913 0.1911 0.6052 0.031 Uiso calc R 1
C C6 0.04105(14) 0.13626(15) 0.53826(18) 0.0208(4) Uani d . 1
C C7 0.10334(15) 0.04696(15) 0.54488(19) 0.0205(4) Uani d . 1
C C8 0.19971(14) 0.04821(15) 0.49065(19) 0.0210(4) Uani d . 1
H H8A 0.2384 -0.0124 0.5068 0.025 Uiso calc R 1
C C9 0.34254(14) 0.11051(14) 0.38763(19) 0.0221(4) Uani d . 1
H H9A 0.3495 0.1006 0.2892 0.027 Uiso calc R 1
H H9B 0.3691 0.0475 0.4332 0.027 Uiso calc R 1
C C10 0.39877(15) 0.20812(16) 0.4319(2) 0.0227(4) Uani d . 1
H H10A 0.3736 0.2323 0.5199 0.027 Uiso calc R 1
H H10B 0.4679 0.1893 0.4439 0.027 Uiso calc R 1
C C11 0.39108(13) 0.29754(15) 0.33088(19) 0.0207(4) Uani d . 1
H H11A 0.4194 0.3618 0.3712 0.025 Uiso calc R 1
H H11B 0.4300 0.2795 0.2504 0.025 Uiso calc R 1
C C12 0.28636(14) 0.39154(14) 0.19369(18) 0.0182(4) Uani d . 1
H H12A 0.3471 0.4145 0.1595 0.022 Uiso calc R 1
C C13 0.20214(13) 0.43938(14) 0.13492(18) 0.0178(4) Uani d . 1
C C14 0.21461(13) 0.51992(15) 0.03636(19) 0.0204(4) Uani d . 1
C C15 0.13649(14) 0.57306(15) -0.0176(2) 0.0226(4) Uani d . 1
H H15A 0.1456 0.6263 -0.0835 0.027 Uiso calc R 1
C C16 0.04276(14) 0.54632(15) 0.0277(2) 0.0241(4) Uani d . 1
H H16A -0.0116 0.5824 -0.0087 0.029 Uiso calc R 1
C C17 0.02793(14) 0.46998(15) 0.1223(2) 0.0226(4) Uani d . 1
H H17A -0.0363 0.4541 0.1503 0.027 Uiso calc R 1
C C18 0.10671(13) 0.41422(14) 0.17916(19) 0.0184(4) Uani d . 1
C C19 0.32782(15) 0.62249(17) -0.0922(2) 0.0295(5) Uani d . 1
H H19A 0.3979 0.6284 -0.1068 0.044 Uiso calc R 1
H H19B 0.3030 0.6889 -0.0556 0.044 Uiso calc R 1
H H19C 0.2956 0.6073 -0.1780 0.044 Uiso calc R 1

loop_
_atom_site_aniso_label
_atom_site_aniso_U_11
_atom_site_aniso_U_22
_atom_site_aniso_U_33
_atom_site_aniso_U_12
_atom_site_aniso_U_13
_atom_site_aniso_U_23
Cu 0.01746(10) 0.01431(10) 0.01697(10) 0.00117(8) 0.00155(11) 0.00191(8)
N1 0.0246(8) 0.0166(7) 0.0170(7) 0.0037(6) 0.0008(6) -0.0003(6)
N2 0.0165(7) 0.0159(7) 0.0191(8) 0.0017(6) -0.0019(6) -0.0002(6)
O1 0.0434(9) 0.0202(7) 0.0328(8) -0.0012(6) 0.0019(7) 0.0100(6)
O2 0.0252(7) 0.0188(6) 0.0278(7) 0.0011(6) 0.0083(6) 0.0043(6)
O3 0.0168(6) 0.0202(6) 0.0258(7) 0.0017(5) 0.0021(5) 0.0066(6)
O4 0.0179(6) 0.0328(8) 0.0388(9) -0.0034(6) 0.0008(6) 0.0191(7)
C1 0.0548(16) 0.0247(11) 0.0412(14) -0.0029(11) -0.0002(11) 0.0160(10)
C2 0.0350(11) 0.0190(9) 0.0193(9) -0.0079(8) -0.0060(8) 0.0005(8)
C3 0.0362(11) 0.0273(10) 0.0217(10) -0.0148(9) -0.0026(8) 0.0045(8)
C4 0.0291(11) 0.0356(11) 0.0230(10) -0.0119(9) 0.0008(8) 0.0000(9)
C5 0.0261(10) 0.0278(10) 0.0235(10) -0.0024(8) 0.0026(8) 0.0014(8)
C6 0.0275(10) 0.0203(9) 0.0147(8) -0.0035(7) 0.0006(7) -0.0008(7)
C7 0.0296(10) 0.0168(9) 0.0151(9) -0.0037(7) -0.0018(7) 0.0002(7)
C8 0.0306(10) 0.0152(9) 0.0173(9) 0.0007(7) -0.0023(7) -0.0020(7)
C9 0.0247(9) 0.0191(8) 0.0224(11) 0.0057(7) 0.0033(7) 0.0010(7)
C10 0.0216(9) 0.0236(9) 0.0230(10) 0.0053(8) -0.0035(8) 0.0038(8)
C11 0.0149(9) 0.0222(9) 0.0250(11) 0.0016(7) -0.0033(7) 0.0028(7)
C12 0.0160(8) 0.0181(8) 0.0203(9) -0.0007(7) 0.0001(6) -0.0002(7)
C13 0.0177(8) 0.0160(8) 0.0196(9) 0.0005(7) -0.0016(7) 0.0023(7)
C14 0.0174(8) 0.0202(9) 0.0236(9) -0.0020(7) -0.0003(7) 0.0031(7)
C15 0.0244(9) 0.0183(9) 0.0252(9) 0.0015(7) -0.0011(8) 0.0062(8)
C16 0.0215(9) 0.0206(10) 0.0301(10) 0.0053(7) -0.0043(8) 0.0038(8)
C17 0.0162(9) 0.0221(9) 0.0295(10) 0.0018(7) 0.0019(7) 0.0029(8)
C18 0.0193(9) 0.0160(8) 0.0198(9) 0.0005(7) 0.0017(7) -0.0013(7)
C19 0.0267(10) 0.0298(11) 0.0321(11) -0.0056(8) 0.0026(8) 0.0125(9)

loop_
_atom_type_symbol
_atom_type_description
_atom_type_scat_dispersion_real
_atom_type_scat_dispersion_imag
_atom_type_scat_source
C C 0.0033 0.0016 'International Tables Vol C Tables 4.2.6.8 and 6.1.1.4'
H H 0.0000 0.0000 'International Tables Vol C Tables 4.2.6.8 and 6.1.1.4'
N N 0.0061 0.0033 'International Tables Vol C Tables 4.2.6.8 and 6.1.1.4'
O O 0.0106 0.0060 'International Tables Vol C Tables 4.2.6.8 and 6.1.1.4'
Cu Cu 0.3201 1.2651 'International Tables Vol C Tables 4.2.6.8 and 6.1.1.4'

loop_
_geom_angle_atom_site_label_1
_geom_angle_atom_site_label_2
_geom_angle_atom_site_label_3
_geom_angle
_geom_angle_publ_flag
N1 Cu N2 96.88(6) y
N1 Cu O2 91.31(6) y
N1 Cu O3 159.21(6) y
N2 Cu O2 163.48(6) y
N2 Cu O3 92.48(6) y
O2 Cu O3 84.63(6) y
Cu N1 C8 125.50(14) ?
Cu N1 C9 117.51(11) ?
C8 N1 C9 116.98(16) ?
Cu N2 C11 123.81(12) ?
Cu N2 C12 123.91(13) ?
C11 N2 C12 112.28(15) ?
C1 O1 C2 117.18(19) ?
Cu O2 C6 130.69(13) ?
Cu O3 C18 130.41(12) ?
C14 O4 C19 118.35(15) ?
O1 C1 H1A 109.5 ?
O1 C1 H1B 109.5 ?
O1 C1 H1C 109.5 ?
H1A C1 H1B 109.5 ?
H1A C1 H1C 109.5 ?
H1B C1 H1C 109.5 ?
O1 C2 C3 123.98(18) ?
O1 C2 C7 114.55(19) ?
C3 C2 C7 121.5(2) ?
C2 C3 H3A 120.9 ?
C2 C3 C4 118.23(19) ?
H3A C3 C4 120.9 ?
C3 C4 H4A 118.6 ?
C3 C4 C5 122.8(2) ?
H4A C4 C5 118.6 ?
C4 C5 H5A 119.9 ?
C4 C5 C6 120.22(19) ?
H5A C5 C6 119.9 ?
O2 C6 C5 119.12(18) ?
O2 C6 C7 122.45(17) ?
C5 C6 C7 118.42(18) ?
C2 C7 C6 118.89(18) ?
C2 C7 C8 118.50(18) ?
C6 C7 C8 122.19(17) ?
N1 C8 C7 126.84(18) ?
N1 C8 H8A 116.6 ?
C7 C8 H8A 116.6 ?
N1 C9 H9A 109.7 ?
N1 C9 H9B 109.7 ?
N1 C9 C10 109.62(15) ?
H9A C9 H9B 108.2 ?
H9A C9 C10 109.7 ?
H9B C9 C10 109.7 ?
C9 C10 H10A 109.1 ?
C9 C10 H10B 109.1 ?
C9 C10 C11 112.44(17) ?
H10A C10 H10B 107.8 ?
H10A C10 C11 109.1 ?
H10B C10 C11 109.1 ?
N2 C11 C10 113.84(16) ?
N2 C11 H11A 108.8 ?
N2 C11 H11B 108.8 ?
C10 C11 H11A 108.8 ?
C10 C11 H11B 108.8 ?
H11A C11 H11B 107.7 ?
N2 C12 H12A 116.0 ?
N2 C12 C13 128.01(18) ?
H12A C12 C13 116.0 ?
C12 C13 C14 119.04(16) ?
C12 C13 C18 121.84(17) ?
C14 C13 C18 118.96(16) ?
O4 C14 C13 114.90(16) ?
O4 C14 C15 123.54(17) ?
C13 C14 C15 121.56(17) ?
C14 C15 H15A 120.8 ?
C14 C15 C16 118.30(18) ?
H15A C15 C16 120.8 ?
C15 C16 H16A 119.1 ?
C15 C16 C17 121.85(17) ?
H16A C16 C17 119.1 ?
C16 C17 H17A 119.5 ?
C16 C17 C18 121.01(17) ?
H17A C17 C18 119.5 ?
O3 C18 C13 122.87(16) ?
O3 C18 C17 118.81(16) ?
C13 C18 C17 118.31(17) ?
O4 C19 H19A 109.5 ?
O4 C19 H19B 109.5 ?
O4 C19 H19C 109.5 ?
H19A C19 H19B 109.5 ?
H19A C19 H19C 109.5 ?
H19B C19 H19C 109.5 ?

loop_
_geom_bond_atom_site_label_1
_geom_bond_atom_site_label_2
_geom_bond_distance
_geom_bond_publ_flag
Cu N1 1.9554(15) y
Cu N2 1.9602(15) y
Cu O2 1.9136(14) y
Cu O3 1.8996(13) y
N1 C8 1.291(2) ?
N1 C9 1.471(2) ?
N2 C11 1.491(2) ?
N2 C12 1.296(2) ?
O1 C1 1.436(3) ?
O1 C2 1.364(3) ?
O2 C6 1.296(2) ?
O3 C18 1.299(2) ?
O4 C14 1.369(2) ?
O4 C19 1.427(2) ?
C1 H1A 0.980 ?
C1 H1B 0.980 ?
C1 H1C 0.980 ?
C2 C3 1.381(3) ?
C2 C7 1.433(3) ?
C3 H3A 0.950 ?
C3 C4 1.395(3) ?
C4 H4A 0.950 ?
C4 C5 1.373(3) ?
C5 H5A 0.950 ?
C5 C6 1.419(3) ?
C6 C7 1.425(3) ?
C7 C8 1.434(3) ?
C8 H8A 0.950 ?
C9 H9A 0.990 ?
C9 H9B 0.990 ?
C9 C10 1.527(3) ?
C10 H10A 0.990 ?
C10 H10B 0.990 ?
C10 C11 1.519(3) ?
C11 H11A 0.990 ?
C11 H11B 0.990 ?
C12 H12A 0.950 ?
C12 C13 1.435(3) ?
C13 C14 1.426(2) ?
C13 C18 1.424(3) ?
C14 C15 1.380(3) ?
C15 H15A 0.950 ?
C15 C16 1.410(3) ?
C16 H16A 0.950 ?
C16 C17 1.366(3) ?
C17 H17A 0.950 ?
C17 C18 1.415(3) ?
C19 H19A 0.980 ?
C19 H19B 0.980 ?
C19 H19C 0.980 ?

loop_
_geom_torsion_atom_site_label_1
_geom_torsion_atom_site_label_2
_geom_torsion_atom_site_label_3
_geom_torsion_atom_site_label_4
_geom_torsion
N2 Cu N1 C8 174.63(16)
N2 Cu N1 C9 -3.89(14)
O2 Cu N1 C8 9.01(16)
O2 Cu N1 C9 -169.52(13)
O3 Cu N1 C8 -69.2(3)
O3 Cu N1 C9 112.24(19)
N1 Cu N2 C11 -25.55(15)
N1 Cu N2 C12 154.49(15)
O2 Cu N2 C11 93.6(3)
O2 Cu N2 C12 -86.3(3)
O3 Cu N2 C11 173.05(14)
O3 Cu N2 C12 -6.91(15)
N1 Cu O2 C6 -8.50(17)
N2 Cu O2 C6 -128.4(2)
O3 Cu O2 C6 151.08(17)
N1 Cu O3 C18 -112.2(2)
N2 Cu O3 C18 4.62(16)
O2 Cu O3 C18 168.31(16)
C1 O1 C2 C3 -8.9(3)
C1 O1 C2 C7 169.63(19)
O1 C2 C3 C4 179.44(19)
C7 C2 C3 C4 1.0(3)
C2 C3 C4 C5 0.4(3)
C3 C4 C5 C6 -1.3(3)
Cu O2 C6 C5 -179.00(14)
Cu O2 C6 C7 2.3(3)
C4 C5 C6 O2 -177.84(19)
C4 C5 C6 C7 0.9(3)
O2 C6 C7 C2 179.10(17)
O2 C6 C7 C8 6.7(3)
C5 C6 C7 C2 0.4(3)
C5 C6 C7 C8 -172.05(18)
O1 C2 C7 C6 -179.93(17)
O1 C2 C7 C8 -7.2(3)
C3 C2 C7 C6 -1.4(3)
C3 C2 C7 C8 171.33(19)
Cu N1 C8 C7 -4.0(3)
C9 N1 C8 C7 174.53(18)
C2 C7 C8 N1 -178.13(18)
C6 C7 C8 N1 -5.7(3)
Cu N1 C9 C10 51.28(18)
C8 N1 C9 C10 -127.38(18)
N1 C9 C10 C11 -81.9(2)
Cu N2 C11 C10 5.3(2)
C12 N2 C11 C10 -174.79(16)
C9 C10 C11 N2 49.3(2)
Cu N2 C12 C13 5.1(3)
C11 N2 C12 C13 -174.83(18)
N2 C12 C13 C14 176.99(18)
N2 C12 C13 C18 1.7(3)
C19 O4 C14 C13 -176.82(17)
C19 O4 C14 C15 3.2(3)
C12 C13 C14 O4 4.0(3)
C12 C13 C14 C15 -176.04(18)
C18 C13 C14 O4 179.49(17)
C18 C13 C14 C15 -0.6(3)
O4 C14 C15 C16 -179.7(2)
C13 C14 C15 C16 0.3(3)
C14 C15 C16 C17 -0.1(3)
C15 C16 C17 C18 0.0(3)
Cu O3 C18 C13 0.2(3)
Cu O3 C18 C17 179.72(13)
C16 C17 C18 O3 -179.84(18)
C16 C17 C18 C13 -0.3(3)
C12 C13 C18 O3 -4.6(3)
C12 C13 C18 C17 175.85(18)
C14 C13 C18 O3 -179.93(17)
C14 C13 C18 C17 0.5(3)
